data_9016190
loop_
_publ_author_name
'Glavatskikh, S. F.'
'Gorshkov, A. I.'

_publ_section_title
;
 Natural analog of alpha-titanium in the exhalation products of
 the Great Tolbachik Fissure Eruption (Kamchatka)
;
_journal_name_full 'Doklady Akademii Nauk SSSR'
_journal_page_first 123
_journal_page_last 127
_journal_volume 327
_journal_year 1992
_chemical_compound_source 'Great Tolbachik Fissure Eruption (Kamchatka)'
_chemical_formula_sum Ti
_chemical_name_mineral Titanium
_space_group_IT_number 194
_symmetry_space_group_name_Hall '-P 6c 2c'
_symmetry_space_group_name_H-M 'P 63/m m c'
_cell_angle_alpha 90
_cell_angle_beta 90
_cell_angle_gamma 120
_cell_length_a 2.95
_cell_length_b 2.95
_cell_length_c 4.68
_cell_formula_units_Z 2
_cell_volume 35.271
_database_code_amcsd 0018800
_exptl_crystal_density_diffrn 4.508
_cod_database_code 9016190

loop_
_space_group_symop_operation_xyz
x,y,z
-x,-x+y,1/2+z
x,x-y,1/2-z
-x+y,-x,1/2-z
x-y,x,1/2+z
-y,-x,z
y,x,-z
y,-x+y,-z
-y,x-y,z
x-y,-y,1/2+z
-x+y,y,1/2-z
x,y,1/2-z
-x,-y,1/2+z
x,x-y,z
-x,-x+y,-z
x-y,x,-z
-x+y,-x,z
y,x,1/2+z
-y,-x,1/2-z
-y,x-y,1/2-z
y,-x+y,1/2+z
-x+y,y,z
x-y,-y,-z
-x,-y,-z

loop_
_atom_site_label
_atom_site_fract_x
_atom_site_fract_y
_atom_site_fract_z
Ti 0.33333 0.66667 0.25000

loop_
_cod_related_entry_id
_cod_related_entry_database
_cod_related_entry_code
1 AMCSD 0018800
